data_7122753
loop_
_publ_author_name
'Komuro, Takashi'
'Osawa, Tomohiro'
'Suzuki, Ryuju'
'Mochizuki, Daiki'
'Higashi, Hironori'
'Tobita, Hiromi'

_publ_section_title
;
 Silyl--pyridine--amine pincer-ligated iridium complexes for catalytic
 silane deuteration via room temperature C--D bond activation of
 benzene-d6
;
_journal_name_full 'Chemical Communications'
_journal_paper_doi 10.1039/C8CC09178A
_journal_year 2018
_chemical_formula_moiety 'C19 H36 Cl Ir N2 Si'
_chemical_formula_sum 'C19 H36 Cl Ir N2 Si'
_chemical_formula_weight 548.24
_chemical_properties_physical Air-sensitive,Moisture-sensitive,Oxygen-sensitive
_space_group_crystal_system monoclinic
_space_group_IT_number 14
_space_group_name_Hall '-P 2yn'
_space_group_name_H-M_alt 'P 1 21/n 1'
_symmetry_space_group_name_Hall '-P 2yn'
_symmetry_space_group_name_H-M 'P 1 21/n 1'
_atom_sites_solution_hydrogens mixed
_atom_sites_solution_primary heavy
_atom_sites_solution_secondary difmap
_audit_creation_method SHELXL-2016/6
_audit_update_record
;
2017-12-08 deposited with the CCDC.
2018-12-17 downloaded from the CCDC.
;
_cell_angle_alpha 90
_cell_angle_beta 112.3885(4)
_cell_angle_gamma 90
_cell_formula_units_Z 8
_cell_length_a 14.6082(5)
_cell_length_b 18.4684(6)
_cell_length_c 17.6685(5)
_cell_measurement_reflns_used 53726
_cell_measurement_temperature 150(2)
_cell_measurement_theta_max 27.5
_cell_measurement_theta_min 1.1
_cell_volume 4407.5(2)
_computing_cell_refinement PROCESS-AUTO
_computing_data_collection PROCESS-AUTO
_computing_data_reduction 'teXsan Ver.1.11'
_computing_molecular_graphics
;
'ORTEP-3', 'Yadokari-XG (Wakita, Nemoto et al., 2009)'
;
_computing_publication_material
;
'Yadokari-XG (Wakita, Nemoto et al., 2009)'
;
_computing_structure_refinement 'SHELXL-2016/6 (Sheldrick, 2016)'
_computing_structure_solution 'DIRDIF-2008 (PATTY)'
_diffrn_ambient_temperature 150(2)
_diffrn_detector_area_resol_mean 10.00
_diffrn_measured_fraction_theta_full 0.998
_diffrn_measured_fraction_theta_max 0.997
_diffrn_measurement_device_type 'Rigaku RAXIS-RAPID Imaging Plate'
_diffrn_measurement_method \w
_diffrn_radiation_monochromator graphite
_diffrn_radiation_source 'rotating-anode X-ray tube'
_diffrn_radiation_type MoK\a
_diffrn_radiation_wavelength 0.71069
_diffrn_reflns_av_R_equivalents 0.0700
_diffrn_reflns_av_unetI/netI 0.0368
_diffrn_reflns_Laue_measured_fraction_full 0.998
_diffrn_reflns_Laue_measured_fraction_max 0.997
_diffrn_reflns_limit_h_max 18
_diffrn_reflns_limit_h_min -18
_diffrn_reflns_limit_k_max 23
_diffrn_reflns_limit_k_min -23
_diffrn_reflns_limit_l_max 22
_diffrn_reflns_limit_l_min -22
_diffrn_reflns_number 52087
_diffrn_reflns_point_group_measured_fraction_full 0.998
_diffrn_reflns_point_group_measured_fraction_max 0.997
_diffrn_reflns_theta_full 25.240
_diffrn_reflns_theta_max 27.483
_diffrn_reflns_theta_min 1.868
_exptl_absorpt_coefficient_mu 6.238
_exptl_absorpt_correction_T_max 0.602455
_exptl_absorpt_correction_T_min 0.458390
_exptl_absorpt_correction_type numerical
_exptl_absorpt_process_details
; 
HIGASHI, T. (1999). Shape - Program to obtain Crystal Shape using CCD camera.
Rigaku Corporation, Tokyo, Japan. 
HIGASHI, T. (1999). Numabs - Numerical Absorption Correction,
Rigaku Corporation, Tokyo, Japan. 
;
_exptl_crystal_colour red
_exptl_crystal_density_diffrn 1.652
_exptl_crystal_description block
_exptl_crystal_F_000 2176
_exptl_crystal_recrystallization_method 'Re-crystallisation from solvent: diethyl ether'
_exptl_crystal_size_max 0.170
_exptl_crystal_size_mid 0.110
_exptl_crystal_size_min 0.070
_refine_diff_density_max 1.905
_refine_diff_density_min -1.246
_refine_diff_density_rms 0.150
_refine_ls_extinction_method none
_refine_ls_goodness_of_fit_ref 1.127
_refine_ls_hydrogen_treatment mixed
_refine_ls_matrix_type full
_refine_ls_number_parameters 457
_refine_ls_number_reflns 10066
_refine_ls_number_restraints 0
_refine_ls_restrained_S_all 1.127
_refine_ls_R_factor_all 0.0433
_refine_ls_R_factor_gt 0.0348
_refine_ls_shift/su_max 0.002
_refine_ls_shift/su_mean 0.000
_refine_ls_structure_factor_coef Fsqd
_refine_ls_weighting_details 'w=1/[\s^2^(Fo^2^)+(0.0243P)^2^+12.9967P] where P=(Fo^2^+2Fc^2^)/3'
_refine_ls_weighting_scheme calc
_refine_ls_wR_factor_gt 0.0703
_refine_ls_wR_factor_ref 0.0731
_reflns_Friedel_coverage 0.000
_reflns_number_gt 8923
_reflns_number_total 10066
_reflns_threshold_expression 'I > 2\s(I)'
_cod_data_source_file c8cc09178a2.cif
_cod_data_source_block complex-1
_cod_database_code 7122753
_shelx_shelxl_version_number 2016/6
_shelx_space_group_comment
;
The symmetry employed for this shelxl refinement is uniquely defined
by the following loop, which should always be used as a source of
symmetry information in preference to the above space-group names.
They are only intended as comments.
;
_shelx_estimated_absorpt_t_min 0.417
_shelx_estimated_absorpt_t_max 0.669

loop_
_space_group_symop_operation_xyz
'x, y, z'
'-x+1/2, y+1/2, -z+1/2'
'-x, -y, -z'
'x-1/2, -y-1/2, z-1/2'

loop_
_atom_site_label
_atom_site_type_symbol
_atom_site_fract_x
_atom_site_fract_y
_atom_site_fract_z
_atom_site_U_iso_or_equiv
_atom_site_adp_type
_atom_site_occupancy
_atom_site_site_symmetry_order
_atom_site_calc_flag
_atom_site_refinement_flags_posn
_atom_site_refinement_flags_adp
Ir1 Ir 0.33000(2) 0.10222(2) 0.73019(2) 0.01659(5) Uani 1 1 d . .
H1 H 0.225(5) 0.103(3) 0.701(4) 0.06(2) Uiso 1 1 d . .
Cl1 Cl 0.34767(9) 0.22542(6) 0.70922(8) 0.0303(3) Uani 1 1 d . .
Si1 Si 0.25304(9) 0.06465(6) 0.59673(7) 0.0189(2) Uani 1 1 d . .
N1 N 0.3260(3) -0.0031(2) 0.7564(2) 0.0197(7) Uani 1 1 d . .
N2 N 0.4699(3) 0.09352(19) 0.8401(2) 0.0199(7) Uani 1 1 d . .
C1 C 0.3483(3) 0.0443(3) 0.5485(3) 0.0239(9) Uani 1 1 d . .
C2 C 0.4216(4) -0.0117(3) 0.6029(3) 0.0307(11) Uani 1 1 d . .
H2 H 0.385343 -0.054705 0.608254 0.046 Uiso 1 1 calc R U
H3 H 0.457635 0.009255 0.657097 0.046 Uiso 1 1 calc R U
H4 H 0.468703 -0.025300 0.577952 0.046 Uiso 1 1 calc R U
C3 C 0.4074(4) 0.1117(3) 0.5430(3) 0.0309(11) Uani 1 1 d . .
H5 H 0.462304 0.097129 0.527495 0.046 Uiso 1 1 calc R U
H6 H 0.433581 0.135979 0.596377 0.046 Uiso 1 1 calc R U
H7 H 0.363803 0.145012 0.501814 0.046 Uiso 1 1 calc R U
C4 C 0.3010(4) 0.0115(3) 0.4623(3) 0.0345(12) Uani 1 1 d . .
H8 H 0.352799 -0.008738 0.446125 0.052 Uiso 1 1 calc R U
H9 H 0.265025 0.049277 0.423392 0.052 Uiso 1 1 calc R U
H10 H 0.254846 -0.026955 0.462542 0.052 Uiso 1 1 calc R U
C5 C 0.1388(3) 0.1154(3) 0.5218(3) 0.0282(10) Uani 1 1 d . .
C6 C 0.0772(4) 0.0677(4) 0.4485(3) 0.0419(14) Uani 1 1 d . .
H11 H 0.016256 0.093292 0.415408 0.063 Uiso 1 1 calc R U
H12 H 0.060288 0.022204 0.468636 0.063 Uiso 1 1 calc R U
H13 H 0.115745 0.057351 0.414989 0.063 Uiso 1 1 calc R U
C7 C 0.1705(4) 0.1842(3) 0.4892(4) 0.0432(14) Uani 1 1 d . .
H14 H 0.206796 0.170628 0.454764 0.065 Uiso 1 1 calc R U
H15 H 0.213215 0.213553 0.535314 0.065 Uiso 1 1 calc R U
H16 H 0.111616 0.212205 0.456743 0.065 Uiso 1 1 calc R U
C8 C 0.0704(4) 0.1383(3) 0.5656(3) 0.0367(12) Uani 1 1 d . .
H17 H 0.104073 0.174527 0.607533 0.055 Uiso 1 1 calc R U
H18 H 0.054308 0.095890 0.591507 0.055 Uiso 1 1 calc R U
H19 H 0.009371 0.159056 0.525738 0.055 Uiso 1 1 calc R U
C9 C 0.2057(3) -0.0265(3) 0.6186(3) 0.0258(10) Uani 1 1 d . .
H20 H 0.136977 -0.021014 0.615514 0.031 Uiso 1 1 calc R U
H21 H 0.205433 -0.062279 0.576780 0.031 Uiso 1 1 calc R U
C10 C 0.2707(3) -0.0532(2) 0.7021(3) 0.0231(9) Uani 1 1 d . .
C11 C 0.2747(4) -0.1252(3) 0.7246(3) 0.0308(11) Uani 1 1 d . .
H22 H 0.233088 -0.159624 0.687317 0.037 Uiso 1 1 calc R U
C12 C 0.3393(4) -0.1473(3) 0.8013(3) 0.0357(12) Uani 1 1 d . .
H23 H 0.343155 -0.196833 0.816541 0.043 Uiso 1 1 calc R U
C13 C 0.3980(4) -0.0963(3) 0.8552(3) 0.0289(10) Uani 1 1 d . .
H24 H 0.443603 -0.110387 0.907835 0.035 Uiso 1 1 calc R U
C14 C 0.3894(3) -0.0250(2) 0.8315(3) 0.0210(9) Uani 1 1 d . .
C15 C 0.4458(3) 0.0355(3) 0.8871(3) 0.0241(9) Uani 1 1 d . .
H25 H 0.405427 0.055854 0.916116 0.029 Uiso 1 1 calc R U
H26 H 0.507699 0.016116 0.928695 0.029 Uiso 1 1 calc R U
C16 C 0.5005(4) 0.1605(3) 0.8912(3) 0.0276(10) Uani 1 1 d . .
H27 H 0.518396 0.198146 0.859300 0.033 Uiso 1 1 calc R U
H28 H 0.560474 0.149622 0.940151 0.033 Uiso 1 1 calc R U
C17 C 0.4222(4) 0.1909(3) 0.9188(3) 0.0318(11) Uani 1 1 d . .
H29 H 0.359931 0.196561 0.871370 0.048 Uiso 1 1 calc R U
H30 H 0.443781 0.238154 0.944731 0.048 Uiso 1 1 calc R U
H31 H 0.412219 0.157701 0.958236 0.048 Uiso 1 1 calc R U
C18 C 0.5551(3) 0.0675(3) 0.8201(3) 0.0236(9) Uani 1 1 d . .
H32 H 0.536767 0.021152 0.789917 0.028 Uiso 1 1 calc R U
H33 H 0.612413 0.058176 0.871672 0.028 Uiso 1 1 calc R U
C19 C 0.5854(3) 0.1212(3) 0.7690(3) 0.0277(10) Uani 1 1 d . .
H34 H 0.526143 0.140699 0.725667 0.042 Uiso 1 1 calc R U
H35 H 0.626847 0.096790 0.744317 0.042 Uiso 1 1 calc R U
H36 H 0.622911 0.160888 0.803954 0.042 Uiso 1 1 calc R U
Ir2 Ir 0.15135(2) 0.09062(2) 0.01701(2) 0.01859(5) Uani 1 1 d . .
H37 H 0.181(3) 0.072(2) 0.100(3) 0.011(11) Uiso 1 1 d . .
Cl2 Cl 0.30539(8) 0.05762(7) 0.01718(7) 0.0272(2) Uani 1 1 d . .
Si2 Si 0.20116(9) 0.17234(7) 0.12325(8) 0.0209(2) Uani 1 1 d . .
N3 N 0.0146(3) 0.1162(2) 0.0078(2) 0.0225(8) Uani 1 1 d . .
N4 N 0.0673(3) 0.0773(2) -0.1191(2) 0.0243(8) Uani 1 1 d . .
C20 C 0.2227(4) 0.2661(2) 0.0852(3) 0.0276(10) Uani 1 1 d . .
C21 C 0.1250(4) 0.2880(3) 0.0153(4) 0.0372(12) Uani 1 1 d . .
H38 H 0.073530 0.295383 0.037419 0.056 Uiso 1 1 calc R U
H39 H 0.104433 0.249517 -0.025974 0.056 Uiso 1 1 calc R U
H40 H 0.135005 0.333009 -0.009919 0.056 Uiso 1 1 calc R U
C22 C 0.3042(4) 0.2658(3) 0.0515(4) 0.0367(12) Uani 1 1 d . .
H41 H 0.305451 0.312602 0.025806 0.055 Uiso 1 1 calc R U
H42 H 0.291557 0.227153 0.010777 0.055 Uiso 1 1 calc R U
H43 H 0.368221 0.257418 0.096307 0.055 Uiso 1 1 calc R U
C23 C 0.2473(5) 0.3234(3) 0.1533(4) 0.0437(14) Uani 1 1 d . .
H44 H 0.310669 0.311390 0.197247 0.066 Uiso 1 1 calc R U
H45 H 0.194995 0.324034 0.175291 0.066 Uiso 1 1 calc R U
H46 H 0.251951 0.371119 0.130891 0.066 Uiso 1 1 calc R U
C24 C 0.3026(4) 0.1483(3) 0.2281(3) 0.0298(11) Uani 1 1 d . .
C25 C 0.4072(4) 0.1603(3) 0.2291(4) 0.0421(14) Uani 1 1 d . .
H47 H 0.418885 0.212239 0.226035 0.063 Uiso 1 1 calc R U
H48 H 0.413271 0.135677 0.182066 0.063 Uiso 1 1 calc R U
H49 H 0.456221 0.140519 0.279854 0.063 Uiso 1 1 calc R U
C26 C 0.2954(4) 0.0678(3) 0.2481(3) 0.0383(13) Uani 1 1 d . .
H50 H 0.342893 0.057426 0.303531 0.057 Uiso 1 1 calc R U
H51 H 0.310366 0.037544 0.208709 0.057 Uiso 1 1 calc R U
H52 H 0.228181 0.057224 0.244743 0.057 Uiso 1 1 calc R U
C27 C 0.2917(5) 0.1924(3) 0.2984(3) 0.0438(14) Uani 1 1 d . .
H53 H 0.225954 0.183855 0.299506 0.066 Uiso 1 1 calc R U
H54 H 0.299541 0.244035 0.289781 0.066 Uiso 1 1 calc R U
H55 H 0.342562 0.177206 0.350686 0.066 Uiso 1 1 calc R U
C28 C 0.0799(4) 0.1755(3) 0.1407(3) 0.0290(10) Uani 1 1 d . .
H56 H 0.083662 0.141468 0.185027 0.035 Uiso 1 1 calc R U
H57 H 0.070050 0.224892 0.158136 0.035 Uiso 1 1 calc R U
C29 C -0.0059(4) 0.1558(3) 0.0644(3) 0.0284(10) Uani 1 1 d . .
C30 C -0.1034(4) 0.1750(3) 0.0495(4) 0.0354(12) Uani 1 1 d . .
H58 H -0.117857 0.202734 0.088843 0.042 Uiso 1 1 calc R U
C31 C -0.1793(4) 0.1539(3) -0.0220(4) 0.0431(14) Uani 1 1 d . .
H59 H -0.245907 0.166683 -0.031933 0.052 Uiso 1 1 calc R U
C32 C -0.1569(4) 0.1142(3) -0.0787(4) 0.0373(12) Uani 1 1 d . .
H60 H -0.208063 0.099249 -0.128291 0.045 Uiso 1 1 calc R U
C33 C -0.0603(4) 0.0962(2) -0.0631(3) 0.0269(10) Uani 1 1 d . .
C34 C -0.0288(3) 0.0515(3) -0.1185(3) 0.0278(10) Uani 1 1 d . .
H61 H -0.079951 0.053699 -0.174657 0.033 Uiso 1 1 calc R U
H62 H -0.022203 0.000363 -0.100193 0.033 Uiso 1 1 calc R U
C35 C 0.1137(4) 0.0206(3) -0.1522(3) 0.0347(12) Uani 1 1 d . .
H63 H 0.127818 -0.021918 -0.115364 0.042 Uiso 1 1 calc R U
H64 H 0.177996 0.039246 -0.150477 0.042 Uiso 1 1 calc R U
C36 C 0.0542(5) -0.0050(4) -0.2388(4) 0.0497(16) Uani 1 1 d . .
H65 H -0.012225 -0.019317 -0.243145 0.075 Uiso 1 1 calc R U
H66 H 0.087423 -0.046524 -0.251665 0.075 Uiso 1 1 calc R U
H67 H 0.048975 0.034400 -0.277374 0.075 Uiso 1 1 calc R U
C37 C 0.0486(4) 0.1457(3) -0.1672(3) 0.0306(11) Uani 1 1 d . .
H68 H 0.015634 0.180591 -0.143281 0.037 Uiso 1 1 calc R U
H69 H 0.002519 0.135455 -0.223959 0.037 Uiso 1 1 calc R U
C38 C 0.1412(4) 0.1803(3) -0.1696(3) 0.0381(12) Uani 1 1 d . .
H70 H 0.190570 0.185198 -0.113720 0.057 Uiso 1 1 calc R U
H71 H 0.125124 0.228301 -0.194918 0.057 Uiso 1 1 calc R U
H72 H 0.168035 0.149906 -0.201726 0.057 Uiso 1 1 calc R U

loop_
_atom_site_aniso_label
_atom_site_aniso_U_11
_atom_site_aniso_U_22
_atom_site_aniso_U_33
_atom_site_aniso_U_23
_atom_site_aniso_U_13
_atom_site_aniso_U_12
Ir1 0.01795(8) 0.01480(8) 0.01771(8) 0.00016(6) 0.00757(6) 0.00062(6)
Cl1 0.0421(7) 0.0153(5) 0.0336(6) 0.0021(4) 0.0146(5) 0.0012(4)
Si1 0.0189(6) 0.0186(5) 0.0182(6) 0.0023(5) 0.0059(5) -0.0006(4)
N1 0.0208(18) 0.0198(17) 0.0185(17) 0.0014(15) 0.0073(14) 0.0006(14)
N2 0.0205(18) 0.0219(18) 0.0183(18) -0.0009(15) 0.0085(15) -0.0016(14)
C1 0.026(2) 0.027(2) 0.021(2) -0.0043(19) 0.0110(19) -0.0018(18)
C2 0.031(3) 0.035(3) 0.029(3) -0.002(2) 0.015(2) 0.011(2)
C3 0.033(3) 0.034(3) 0.031(3) -0.002(2) 0.017(2) -0.008(2)
C4 0.037(3) 0.041(3) 0.028(3) -0.009(2) 0.015(2) -0.004(2)
C5 0.020(2) 0.035(3) 0.025(2) 0.009(2) 0.0041(19) 0.0030(19)
C6 0.027(3) 0.067(4) 0.022(2) 0.000(3) -0.002(2) -0.003(3)
C7 0.031(3) 0.047(3) 0.045(3) 0.026(3) 0.007(2) 0.006(2)
C8 0.024(2) 0.039(3) 0.043(3) 0.013(3) 0.008(2) 0.010(2)
C9 0.025(2) 0.026(2) 0.022(2) -0.0028(19) 0.0048(19) -0.0060(18)
C10 0.022(2) 0.021(2) 0.029(2) 0.0015(19) 0.0133(19) -0.0030(17)
C11 0.034(3) 0.023(2) 0.038(3) 0.000(2) 0.016(2) -0.005(2)
C12 0.039(3) 0.023(2) 0.046(3) 0.009(2) 0.018(3) -0.001(2)
C13 0.026(2) 0.032(3) 0.029(2) 0.013(2) 0.011(2) 0.003(2)
C14 0.021(2) 0.023(2) 0.024(2) 0.0050(18) 0.0139(18) 0.0011(17)
C15 0.025(2) 0.028(2) 0.020(2) 0.0032(19) 0.0094(18) -0.0018(18)
C16 0.026(2) 0.033(3) 0.024(2) -0.006(2) 0.0091(19) -0.011(2)
C17 0.039(3) 0.027(2) 0.033(3) -0.013(2) 0.017(2) -0.005(2)
C18 0.017(2) 0.026(2) 0.026(2) 0.0048(19) 0.0065(18) 0.0020(17)
C19 0.020(2) 0.035(3) 0.030(3) 0.004(2) 0.0124(19) -0.0012(19)
Ir2 0.01928(9) 0.01860(8) 0.01994(9) 0.00211(6) 0.00976(7) 0.00369(6)
Cl2 0.0233(5) 0.0341(6) 0.0273(6) 0.0047(5) 0.0130(4) 0.0090(4)
Si2 0.0225(6) 0.0208(6) 0.0227(6) 0.0017(5) 0.0124(5) 0.0033(5)
N3 0.0205(19) 0.0236(18) 0.026(2) 0.0041(16) 0.0118(16) 0.0038(15)
N4 0.0227(19) 0.0263(19) 0.025(2) 0.0007(17) 0.0099(16) 0.0023(16)
C20 0.036(3) 0.019(2) 0.032(3) -0.0015(19) 0.017(2) 0.0010(19)
C21 0.045(3) 0.023(2) 0.046(3) 0.011(2) 0.021(3) 0.007(2)
C22 0.040(3) 0.033(3) 0.041(3) 0.002(2) 0.019(2) -0.006(2)
C23 0.069(4) 0.023(2) 0.045(3) -0.008(2) 0.029(3) -0.004(3)
C24 0.034(3) 0.033(3) 0.021(2) 0.002(2) 0.009(2) 0.005(2)
C25 0.033(3) 0.051(3) 0.038(3) 0.004(3) 0.009(2) 0.000(3)
C26 0.040(3) 0.040(3) 0.028(3) 0.009(2) 0.005(2) 0.009(2)
C27 0.058(4) 0.050(3) 0.023(3) -0.006(3) 0.014(3) 0.005(3)
C28 0.033(3) 0.033(2) 0.028(2) -0.003(2) 0.019(2) 0.003(2)
C29 0.026(2) 0.027(2) 0.037(3) 0.004(2) 0.019(2) 0.0038(19)
C30 0.030(3) 0.035(3) 0.050(3) -0.006(3) 0.025(2) 0.004(2)
C31 0.023(3) 0.046(3) 0.060(4) -0.008(3) 0.014(3) 0.003(2)
C32 0.021(2) 0.042(3) 0.046(3) -0.004(3) 0.010(2) -0.001(2)
C33 0.026(2) 0.023(2) 0.032(3) 0.003(2) 0.011(2) 0.0008(18)
C34 0.024(2) 0.027(2) 0.030(2) -0.001(2) 0.008(2) -0.0011(19)
C35 0.034(3) 0.042(3) 0.028(3) -0.006(2) 0.013(2) 0.005(2)
C36 0.051(4) 0.067(4) 0.036(3) -0.015(3) 0.022(3) -0.003(3)
C37 0.032(3) 0.034(3) 0.024(2) 0.007(2) 0.008(2) 0.002(2)
C38 0.039(3) 0.046(3) 0.035(3) 0.008(3) 0.021(2) -0.003(2)

loop_
_atom_type_symbol
_atom_type_description
_atom_type_scat_dispersion_real
_atom_type_scat_dispersion_imag
_atom_type_scat_source
C C 0.0033 0.0016 'International Tables Vol C Tables 4.2.6.8 and 6.1.1.4'
H H 0.0000 0.0000 'International Tables Vol C Tables 4.2.6.8 and 6.1.1.4'
N N 0.0061 0.0033 'International Tables Vol C Tables 4.2.6.8 and 6.1.1.4'
Si Si 0.0817 0.0704 'International Tables Vol C Tables 4.2.6.8 and 6.1.1.4'
Cl Cl 0.1484 0.1585 'International Tables Vol C Tables 4.2.6.8 and 6.1.1.4'
Ir Ir -1.4442 7.9887 'International Tables Vol C Tables 4.2.6.8 and 6.1.1.4'

loop_
_geom_angle_atom_site_label_1
_geom_angle_atom_site_label_2
_geom_angle_atom_site_label_3
_geom_angle
N1 Ir1 N2 80.01(14)
N1 Ir1 Si1 84.14(11)
N2 Ir1 Si1 143.22(10)
N1 Ir1 Cl1 175.09(11)
N2 Ir1 Cl1 95.08(10)
Si1 Ir1 Cl1 99.89(4)
N1 Ir1 H1 88(3)
N2 Ir1 H1 146(3)
Si1 Ir1 H1 66(3)
Cl1 Ir1 H1 96(3)
C9 Si1 C1 107.2(2)
C9 Si1 C5 106.3(2)
C1 Si1 C5 111.9(2)
C9 Si1 Ir1 97.56(15)
C1 Si1 Ir1 111.06(15)
C5 Si1 Ir1 120.90(17)
C10 N1 C14 119.2(4)
C10 N1 Ir1 124.1(3)
C14 N1 Ir1 116.4(3)
C15 N2 C18 107.4(3)
C15 N2 C16 109.9(3)
C18 N2 C16 108.9(3)
C15 N2 Ir1 101.9(3)
C18 N2 Ir1 112.8(3)
C16 N2 Ir1 115.5(3)
C2 C1 C4 107.3(4)
C2 C1 C3 108.1(4)
C4 C1 C3 108.0(4)
C2 C1 Si1 107.7(3)
C4 C1 Si1 112.7(3)
C3 C1 Si1 112.8(3)
C1 C2 H2 109.5
C1 C2 H3 109.5
H2 C2 H3 109.5
C1 C2 H4 109.5
H2 C2 H4 109.5
H3 C2 H4 109.5
C1 C3 H5 109.5
C1 C3 H6 109.5
H5 C3 H6 109.5
C1 C3 H7 109.5
H5 C3 H7 109.5
H6 C3 H7 109.5
C1 C4 H8 109.5
C1 C4 H9 109.5
H8 C4 H9 109.5
C1 C4 H10 109.5
H8 C4 H10 109.5
H9 C4 H10 109.5
C7 C5 C8 107.9(5)
C7 C5 C6 108.7(4)
C8 C5 C6 107.2(4)
C7 C5 Si1 110.7(3)
C8 C5 Si1 110.2(3)
C6 C5 Si1 111.9(4)
C5 C6 H11 109.5
C5 C6 H12 109.5
H11 C6 H12 109.5
C5 C6 H13 109.5
H11 C6 H13 109.5
H12 C6 H13 109.5
C5 C7 H14 109.5
C5 C7 H15 109.5
H14 C7 H15 109.5
C5 C7 H16 109.5
H14 C7 H16 109.5
H15 C7 H16 109.5
C5 C8 H17 109.5
C5 C8 H18 109.5
H17 C8 H18 109.5
C5 C8 H19 109.5
H17 C8 H19 109.5
H18 C8 H19 109.5
C10 C9 Si1 110.2(3)
C10 C9 H20 109.6
Si1 C9 H20 109.6
C10 C9 H21 109.6
Si1 C9 H21 109.6
H20 C9 H21 108.1
N1 C10 C11 120.3(4)
N1 C10 C9 117.0(4)
C11 C10 C9 122.7(4)
C10 C11 C12 120.2(5)
C10 C11 H22 119.9
C12 C11 H22 119.9
C13 C12 C11 119.2(5)
C13 C12 H23 120.4
C11 C12 H23 120.4
C14 C13 C12 118.8(5)
C14 C13 H24 120.6
C12 C13 H24 120.6
N1 C14 C13 122.2(4)
N1 C14 C15 114.6(4)
C13 C14 C15 123.2(4)
N2 C15 C14 111.0(4)
N2 C15 H25 109.4
C14 C15 H25 109.4
N2 C15 H26 109.4
C14 C15 H26 109.4
H25 C15 H26 108.0
N2 C16 C17 114.4(4)
N2 C16 H27 108.7
C17 C16 H27 108.7
N2 C16 H28 108.7
C17 C16 H28 108.7
H27 C16 H28 107.6
C16 C17 H29 109.5
C16 C17 H30 109.5
H29 C17 H30 109.5
C16 C17 H31 109.5
H29 C17 H31 109.5
H30 C17 H31 109.5
N2 C18 C19 112.9(4)
N2 C18 H32 109.0
C19 C18 H32 109.0
N2 C18 H33 109.0
C19 C18 H33 109.0
H32 C18 H33 107.8
C18 C19 H34 109.5
C18 C19 H35 109.5
H34 C19 H35 109.5
C18 C19 H36 109.5
H34 C19 H36 109.5
H35 C19 H36 109.5
N3 Ir2 N4 79.54(15)
N3 Ir2 Si2 84.64(12)
N4 Ir2 Si2 144.60(10)
N3 Ir2 Cl2 175.54(12)
N4 Ir2 Cl2 96.08(10)
Si2 Ir2 Cl2 99.52(4)
N3 Ir2 H37 92.3(18)
N4 Ir2 H37 156.0(18)
Si2 Ir2 H37 55.0(18)
Cl2 Ir2 H37 91.4(18)
C28 Si2 C20 108.2(2)
C28 Si2 C24 105.8(2)
C20 Si2 C24 111.9(2)
C28 Si2 Ir2 97.33(16)
C20 Si2 Ir2 110.36(16)
C24 Si2 Ir2 121.33(16)
C28 Si2 H37 89.2(13)
C20 Si2 H37 146.8(13)
C24 Si2 H37 88.9(13)
Ir2 Si2 H37 37.7(13)
C29 N3 C33 119.7(4)
C29 N3 Ir2 124.1(3)
C33 N3 Ir2 116.0(3)
C35 N4 C34 110.5(4)
C35 N4 C37 112.7(4)
C34 N4 C37 107.9(4)
C35 N4 Ir2 110.6(3)
C34 N4 Ir2 99.1(3)
C37 N4 Ir2 115.0(3)
C22 C20 C23 108.9(4)
C22 C20 C21 108.1(4)
C23 C20 C21 108.4(4)
C22 C20 Si2 112.9(3)
C23 C20 Si2 111.4(4)
C21 C20 Si2 106.9(3)
C20 C21 H38 109.5
C20 C21 H39 109.5
H38 C21 H39 109.5
C20 C21 H40 109.5
H38 C21 H40 109.5
H39 C21 H40 109.5
C20 C22 H41 109.5
C20 C22 H42 109.5
H41 C22 H42 109.5
C20 C22 H43 109.5
H41 C22 H43 109.5
H42 C22 H43 109.5
C20 C23 H44 109.5
C20 C23 H45 109.5
H44 C23 H45 109.5
C20 C23 H46 109.5
H44 C23 H46 109.5
H45 C23 H46 109.5
C25 C24 C26 106.9(4)
C25 C24 C27 108.8(5)
C26 C24 C27 106.7(4)
C25 C24 Si2 112.0(4)
C26 C24 Si2 110.3(3)
C27 C24 Si2 111.9(4)
C24 C25 H47 109.5
C24 C25 H48 109.5
H47 C25 H48 109.5
C24 C25 H49 109.5
H47 C25 H49 109.5
H48 C25 H49 109.5
C24 C26 H50 109.5
C24 C26 H51 109.5
H50 C26 H51 109.5
C24 C26 H52 109.5
H50 C26 H52 109.5
H51 C26 H52 109.5
C24 C27 H53 109.5
C24 C27 H54 109.5
H53 C27 H54 109.5
C24 C27 H55 109.5
H53 C27 H55 109.5
H54 C27 H55 109.5
C29 C28 Si2 111.0(3)
C29 C28 H56 109.4
Si2 C28 H56 109.4
C29 C28 H57 109.4
Si2 C28 H57 109.4
H56 C28 H57 108.0
N3 C29 C30 119.6(5)
N3 C29 C28 116.6(4)
C30 C29 C28 123.8(5)
C31 C30 C29 120.6(5)
C31 C30 H58 119.7
C29 C30 H58 119.7
C32 C31 C30 119.0(5)
C32 C31 H59 120.5
C30 C31 H59 120.5
C33 C32 C31 119.6(5)
C33 C32 H60 120.2
C31 C32 H60 120.2
N3 C33 C32 121.5(5)
N3 C33 C34 114.6(4)
C32 C33 C34 123.8(5)
C33 C34 N4 110.9(4)
C33 C34 H61 109.5
N4 C34 H61 109.5
C33 C34 H62 109.5
N4 C34 H62 109.5
H61 C34 H62 108.0
N4 C35 C36 116.4(5)
N4 C35 H63 108.2
C36 C35 H63 108.2
N4 C35 H64 108.2
C36 C35 H64 108.2
H63 C35 H64 107.3
C35 C36 H65 109.5
C35 C36 H66 109.5
H65 C36 H66 109.5
C35 C36 H67 109.5
H65 C36 H67 109.5
H66 C36 H67 109.5
N4 C37 C38 113.8(4)
N4 C37 H68 108.8
C38 C37 H68 108.8
N4 C37 H69 108.8
C38 C37 H69 108.8
H68 C37 H69 107.7
C37 C38 H70 109.5
C37 C38 H71 109.5
H70 C38 H71 109.5
C37 C38 H72 109.5
H70 C38 H72 109.5
H71 C38 H72 109.5

loop_
_geom_bond_atom_site_label_1
_geom_bond_atom_site_label_2
_geom_bond_distance
Ir1 N1 2.005(4)
Ir1 N2 2.225(4)
Ir1 Si1 2.2991(12)
Ir1 Cl1 2.3352(11)
Ir1 H1 1.41(7)
Si1 C9 1.914(5)
Si1 C1 1.926(5)
Si1 C5 1.933(5)
N1 C10 1.356(6)
N1 C14 1.359(6)
N2 C15 1.479(6)
N2 C18 1.496(6)
N2 C16 1.496(6)
C1 C2 1.535(7)
C1 C4 1.536(6)
C1 C3 1.538(7)
C2 H2 0.9800
C2 H3 0.9800
C2 H4 0.9800
C3 H5 0.9800
C3 H6 0.9800
C3 H7 0.9800
C4 H8 0.9800
C4 H9 0.9800
C4 H10 0.9800
C5 C7 1.537(7)
C5 C8 1.537(7)
C5 C6 1.541(7)
C6 H11 0.9800
C6 H12 0.9800
C6 H13 0.9800
C7 H14 0.9800
C7 H15 0.9800
C7 H16 0.9800
C8 H17 0.9800
C8 H18 0.9800
C8 H19 0.9800
C9 C10 1.501(6)
C9 H20 0.9900
C9 H21 0.9900
C10 C11 1.383(6)
C11 C12 1.385(8)
C11 H22 0.9500
C12 C13 1.381(7)
C12 H23 0.9500
C13 C14 1.374(6)
C13 H24 0.9500
C14 C15 1.509(6)
C15 H25 0.9900
C15 H26 0.9900
C16 C17 1.512(7)
C16 H27 0.9900
C16 H28 0.9900
C17 H29 0.9800
C17 H30 0.9800
C17 H31 0.9800
C18 C19 1.516(6)
C18 H32 0.9900
C18 H33 0.9900
C19 H34 0.9800
C19 H35 0.9800
C19 H36 0.9800
Ir2 N3 1.998(4)
Ir2 N4 2.259(4)
Ir2 Si2 2.3001(13)
Ir2 Cl2 2.3303(11)
Ir2 H37 1.41(4)
Si2 C28 1.911(5)
Si2 C20 1.927(5)
Si2 C24 1.932(5)
Si2 H37 1.89(4)
N3 C29 1.362(6)
N3 C33 1.365(6)
N4 C35 1.484(6)
N4 C34 1.487(6)
N4 C37 1.489(6)
C20 C22 1.521(7)
C20 C23 1.539(7)
C20 C21 1.543(7)
C21 H38 0.9800
C21 H39 0.9800
C21 H40 0.9800
C22 H41 0.9800
C22 H42 0.9800
C22 H43 0.9800
C23 H44 0.9800
C23 H45 0.9800
C23 H46 0.9800
C24 C25 1.537(8)
C24 C26 1.541(7)
C24 C27 1.545(7)
C25 H47 0.9800
C25 H48 0.9800
C25 H49 0.9800
C26 H50 0.9800
C26 H51 0.9800
C26 H52 0.9800
C27 H53 0.9800
C27 H54 0.9800
C27 H55 0.9800
C28 C29 1.495(7)
C28 H56 0.9900
C28 H57 0.9900
C29 C30 1.391(7)
C30 C31 1.382(8)
C30 H58 0.9500
C31 C32 1.379(8)
C31 H59 0.9500
C32 C33 1.372(7)
C32 H60 0.9500
C33 C34 1.481(7)
C34 H61 0.9900
C34 H62 0.9900
C35 C36 1.518(7)
C35 H63 0.9900
C35 H64 0.9900
C36 H65 0.9800
C36 H66 0.9800
C36 H67 0.9800
C37 C38 1.512(7)
C37 H68 0.9900
C37 H69 0.9900
C38 H70 0.9800
C38 H71 0.9800
C38 H72 0.9800

loop_
_geom_torsion_atom_site_label_1
_geom_torsion_atom_site_label_2
_geom_torsion_atom_site_label_3
_geom_torsion_atom_site_label_4
_geom_torsion
C14 N1 C10 C11 3.6(7)
Ir1 N1 C10 C11 177.9(3)
C14 N1 C10 C9 -177.0(4)
Ir1 N1 C10 C9 -2.6(6)
Si1 C9 C10 N1 21.5(5)
Si1 C9 C10 C11 -159.1(4)
N1 C10 C11 C12 -3.5(7)
C9 C10 C11 C12 177.1(5)
C10 C11 C12 C13 1.2(8)
C11 C12 C13 C14 1.0(8)
C10 N1 C14 C13 -1.4(7)
Ir1 N1 C14 C13 -176.2(4)
C10 N1 C14 C15 -179.1(4)
Ir1 N1 C14 C15 6.1(5)
C12 C13 C14 N1 -0.9(7)
C12 C13 C14 C15 176.6(5)
C18 N2 C15 C14 -76.9(4)
C16 N2 C15 C14 164.8(4)
Ir1 N2 C15 C14 41.8(4)
N1 C14 C15 N2 -35.2(5)
C13 C14 C15 N2 147.1(4)
C15 N2 C16 C17 -60.2(5)
C18 N2 C16 C17 -177.6(4)
Ir1 N2 C16 C17 54.3(5)
C15 N2 C18 C19 178.0(4)
C16 N2 C18 C19 -63.0(5)
Ir1 N2 C18 C19 66.6(4)
C33 N3 C29 C30 0.6(7)
Ir2 N3 C29 C30 175.6(4)
C33 N3 C29 C28 179.9(4)
Ir2 N3 C29 C28 -5.1(6)
Si2 C28 C29 N3 22.1(6)
Si2 C28 C29 C30 -158.6(4)
N3 C29 C30 C31 0.2(8)
C28 C29 C30 C31 -179.1(5)
C29 C30 C31 C32 -0.5(9)
C30 C31 C32 C33 0.1(9)
C29 N3 C33 C32 -1.0(7)
Ir2 N3 C33 C32 -176.4(4)
C29 N3 C33 C34 -178.2(4)
Ir2 N3 C33 C34 6.4(5)
C31 C32 C33 N3 0.7(8)
C31 C32 C33 C34 177.6(5)
N3 C33 C34 N4 -39.3(6)
C32 C33 C34 N4 143.6(5)
C35 N4 C34 C33 162.2(4)
C37 N4 C34 C33 -74.1(5)
Ir2 N4 C34 C33 46.0(4)
C34 N4 C35 C36 59.3(6)
C37 N4 C35 C36 -61.6(6)
Ir2 N4 C35 C36 168.1(4)
C35 N4 C37 C38 -60.4(6)
C34 N4 C37 C38 177.2(4)
Ir2 N4 C37 C38 67.6(5)
